data_4067263
loop_
_publ_author_name
'Ireland, Benjamin J.'
'Wheaton, Craig A.'
'Hayes, Paul G.'

_publ_section_title
;
 Cationic Organomagnesium Complexes as Highly Active Initiators for the
 Ring-Opening Polymerization of \e-Caprolactone
;
_journal_issue 5
_journal_name_full Organometallics
_journal_page_first 1079
_journal_paper_doi 10.1021/om900669y
_journal_volume 29
_journal_year 2010
_chemical_formula_sum 'C54 H48 N2 O P2'
_chemical_formula_weight 802.88
_chemical_name_systematic
; 
 ? 
;
_space_group_IT_number 14
_symmetry_cell_setting monoclinic
_symmetry_space_group_name_Hall '-P 2yn'
_symmetry_space_group_name_H-M 'P 1 21/n 1'
_atom_sites_solution_hydrogens geom
_atom_sites_solution_primary direct
_atom_sites_solution_secondary difmap
_audit_creation_method SHELXL-97
_cell_angle_alpha 90.00
_cell_angle_beta 95.4910(10)
_cell_angle_gamma 90.00
_cell_formula_units_Z 4
_cell_length_a 9.0464(6)
_cell_length_b 16.3859(11)
_cell_length_c 28.9463(19)
_cell_measurement_temperature 173(2)
_cell_volume 4271.1(5)
_computing_structure_refinement 'SHELXL-97 (Sheldrick, 1997)'
_computing_structure_solution 'SHELXS-97 (Sheldrick, 1990)'
_diffrn_ambient_temperature 173(2)
_diffrn_measured_fraction_theta_full 0.999
_diffrn_measured_fraction_theta_max 0.999
_diffrn_radiation_monochromator graphite
_diffrn_radiation_source 'fine-focus sealed tube'
_diffrn_radiation_type MoK\a
_diffrn_radiation_wavelength 0.71073
_diffrn_reflns_av_R_equivalents 0.0256
_diffrn_reflns_av_sigmaI/netI 0.0182
_diffrn_reflns_limit_h_max 10
_diffrn_reflns_limit_h_min -10
_diffrn_reflns_limit_k_max 19
_diffrn_reflns_limit_k_min -19
_diffrn_reflns_limit_l_max 34
_diffrn_reflns_limit_l_min -34
_diffrn_reflns_number 40610
_diffrn_reflns_theta_full 25.03
_diffrn_reflns_theta_max 25.03
_diffrn_reflns_theta_min 2.58
_exptl_absorpt_coefficient_mu 0.144
_exptl_absorpt_correction_T_max 0.7456
_exptl_absorpt_correction_T_min 0.6810
_exptl_absorpt_correction_type multi-scan
_exptl_crystal_colour Yellow
_exptl_crystal_density_diffrn 1.249
_exptl_crystal_density_method 'not measured'
_exptl_crystal_description Block
_exptl_crystal_F_000 1696
_exptl_crystal_size_max 0.44
_exptl_crystal_size_mid 0.40
_exptl_crystal_size_min 0.36
_refine_diff_density_max 0.279
_refine_diff_density_min -0.318
_refine_diff_density_rms 0.036
_refine_ls_extinction_method none
_refine_ls_goodness_of_fit_ref 1.036
_refine_ls_hydrogen_treatment constr
_refine_ls_matrix_type full
_refine_ls_number_parameters 538
_refine_ls_number_reflns 7537
_refine_ls_number_restraints 0
_refine_ls_restrained_S_all 1.036
_refine_ls_R_factor_all 0.0420
_refine_ls_R_factor_gt 0.0350
_refine_ls_shift/su_max 0.001
_refine_ls_shift/su_mean 0.000
_refine_ls_structure_factor_coef Fsqd
_refine_ls_weighting_details 'calc w=1/[\s^2^(Fo^2^)+(0.0379P)^2^+2.1208P] where P=(Fo^2^+2Fc^2^)/3'
_refine_ls_weighting_scheme calc
_refine_ls_wR_factor_gt 0.0863
_refine_ls_wR_factor_ref 0.0912
_reflns_number_gt 6550
_reflns_number_total 7537
_reflns_threshold_expression >2sigma(I)
_cod_data_source_file om900669y_si_001.cif
_cod_data_source_block 2
_cod_original_sg_symbol_H-M P2(1)/n
_cod_database_code 4067263

loop_
_symmetry_equiv_pos_as_xyz
'x, y, z'
'-x+1/2, y+1/2, -z+1/2'
'-x, -y, -z'
'x-1/2, -y-1/2, z-1/2'

loop_
_atom_site_label
_atom_site_type_symbol
_atom_site_fract_x
_atom_site_fract_y
_atom_site_fract_z
_atom_site_U_iso_or_equiv
_atom_site_adp_type
_atom_site_occupancy
_atom_site_symmetry_multiplicity
_atom_site_calc_flag
_atom_site_refinement_flags
P1 P 0.21734(4) 0.22631(2) 0.139213(14) 0.02733(11) Uani 1 1 d .
O1 O 0.11270(11) 0.16218(6) 0.23235(3) 0.0265(2) Uani 1 1 d .
C1 C 0.07803(16) 0.11403(9) 0.19334(5) 0.0269(3) Uani 1 1 d .
N1 N 0.13655(15) 0.30615(8) 0.15056(5) 0.0317(3) Uani 1 1 d .
P2 P 0.14016(4) 0.24472(2) 0.335944(14) 0.02537(10) Uani 1 1 d .
N2 N 0.06768(15) 0.26302(8) 0.38182(5) 0.0316(3) Uani 1 1 d .
C2 C 0.12065(17) 0.13128(9) 0.14945(5) 0.0291(3) Uani 1 1 d .
C3 C 0.07819(19) 0.07315(10) 0.11562(6) 0.0356(4) Uani 1 1 d .
H3 H 0.1059 0.0808 0.0851 0.043 Uiso 1 1 calc R
C4 C -0.0037(2) 0.00414(10) 0.12525(6) 0.0402(4) Uani 1 1 d .
H4 H -0.0304 -0.0340 0.1012 0.048 Uiso 1 1 calc R
C5 C -0.04680(19) -0.00999(10) 0.16886(6) 0.0364(4) Uani 1 1 d .
H5 H -0.1044 -0.0566 0.1749 0.044 Uiso 1 1 calc R
C6 C -0.00392(16) 0.04569(9) 0.20384(6) 0.0292(3) Uani 1 1 d .
C7 C -0.02184(16) 0.05161(9) 0.25275(6) 0.0286(3) Uani 1 1 d .
C8 C -0.08999(18) 0.00384(10) 0.28422(6) 0.0358(4) Uani 1 1 d .
H8 H -0.1385 -0.0455 0.2745 0.043 Uiso 1 1 calc R
C9 C -0.08608(18) 0.02917(10) 0.32966(6) 0.0379(4) Uani 1 1 d .
H9 H -0.1323 -0.0031 0.3514 0.045 Uiso 1 1 calc R
C10 C -0.01533(17) 0.10151(10) 0.34412(6) 0.0324(4) Uani 1 1 d .
H10 H -0.0149 0.1176 0.3757 0.039 Uiso 1 1 calc R
C11 C 0.05500(16) 0.15119(9) 0.31364(5) 0.0269(3) Uani 1 1 d .
C12 C 0.05011(16) 0.12350(9) 0.26808(5) 0.0254(3) Uani 1 1 d .
C13 C 0.26606(18) 0.22047(10) 0.08014(6) 0.0323(4) Uani 1 1 d .
C14 C 0.1567(2) 0.23728(11) 0.04429(6) 0.0394(4) Uani 1 1 d .
H14 H 0.0567 0.2441 0.0510 0.047 Uiso 1 1 calc R
C15 C 0.1917(2) 0.24415(13) -0.00102(6) 0.0487(5) Uani 1 1 d .
H15 H 0.1161 0.2559 -0.0252 0.058 Uiso 1 1 calc R
C16 C 0.3363(2) 0.23399(14) -0.01112(7) 0.0556(5) Uani 1 1 d .
H16 H 0.3609 0.2391 -0.0422 0.067 Uiso 1 1 calc R
C17 C 0.4450(2) 0.21639(16) 0.02406(7) 0.0618(6) Uani 1 1 d .
H17 H 0.5445 0.2087 0.0170 0.074 Uiso 1 1 calc R
C18 C 0.4110(2) 0.20980(13) 0.06950(7) 0.0468(5) Uani 1 1 d .
H18 H 0.4872 0.1979 0.0935 0.056 Uiso 1 1 calc R
C19 C 0.38421(17) 0.21313(10) 0.17784(5) 0.0301(3) Uani 1 1 d .
C20 C 0.45642(19) 0.13785(11) 0.17976(6) 0.0378(4) Uani 1 1 d .
H20 H 0.4193 0.0947 0.1600 0.045 Uiso 1 1 calc R
C21 C 0.5816(2) 0.12579(12) 0.21018(7) 0.0429(4) Uani 1 1 d .
H21 H 0.6321 0.0749 0.2108 0.051 Uiso 1 1 calc R
C22 C 0.63296(19) 0.18764(12) 0.23959(6) 0.0413(4) Uani 1 1 d .
H22 H 0.7181 0.1790 0.2609 0.050 Uiso 1 1 calc R
C23 C 0.56153(19) 0.26210(12) 0.23834(6) 0.0407(4) Uani 1 1 d .
H23 H 0.5972 0.3043 0.2590 0.049 Uiso 1 1 calc R
C24 C 0.43722(18) 0.27563(11) 0.20697(6) 0.0344(4) Uani 1 1 d .
H24 H 0.3894 0.3273 0.2056 0.041 Uiso 1 1 calc R
C25 C 0.03588(18) 0.35372(10) 0.12204(5) 0.0317(4) Uani 1 1 d .
C26 C -0.11635(19) 0.33440(11) 0.11521(6) 0.0359(4) Uani 1 1 d .
C27 C -0.2114(2) 0.38588(12) 0.08816(6) 0.0456(5) Uani 1 1 d .
H27 H -0.3140 0.3726 0.0837 0.055 Uiso 1 1 calc R
C28 C -0.1626(2) 0.45556(13) 0.06748(7) 0.0519(5) Uani 1 1 d .
C29 C -0.0133(2) 0.47369(12) 0.07492(7) 0.0505(5) Uani 1 1 d .
H29 H 0.0225 0.5215 0.0611 0.061 Uiso 1 1 calc R
C30 C 0.0868(2) 0.42487(11) 0.10181(6) 0.0394(4) Uani 1 1 d .
C31 C -0.1759(2) 0.25840(12) 0.13606(7) 0.0469(5) Uani 1 1 d .
H31A H -0.2826 0.2648 0.1385 0.070 Uiso 1 1 calc R
H31B H -0.1246 0.2495 0.1670 0.070 Uiso 1 1 calc R
H31C H -0.1594 0.2115 0.1162 0.070 Uiso 1 1 calc R
C32 C -0.2689(3) 0.51046(17) 0.03784(9) 0.0830(8) Uani 1 1 d .
H32A H -0.3024 0.5549 0.0570 0.125 Uiso 1 1 calc R
H32B H -0.3548 0.4785 0.0250 0.125 Uiso 1 1 calc R
H32C H -0.2179 0.5334 0.0124 0.125 Uiso 1 1 calc R
C33 C 0.2483(2) 0.44737(13) 0.10921(8) 0.0569(5) Uani 1 1 d .
H33A H 0.2801 0.4481 0.1425 0.085 Uiso 1 1 calc R
H33B H 0.2630 0.5015 0.0961 0.085 Uiso 1 1 calc R
H33C H 0.3071 0.4071 0.0939 0.085 Uiso 1 1 calc R
C34 C 0.10556(17) 0.31966(9) 0.29000(5) 0.0274(3) Uani 1 1 d .
C35 C 0.20511(19) 0.38044(10) 0.28065(6) 0.0359(4) Uani 1 1 d .
H35 H 0.3027 0.3802 0.2961 0.043 Uiso 1 1 calc R
C36 C 0.1632(2) 0.44143(11) 0.24899(7) 0.0435(4) Uani 1 1 d .
H36 H 0.2314 0.4837 0.2436 0.052 Uiso 1 1 calc R
C37 C 0.0246(2) 0.44150(11) 0.22536(6) 0.0403(4) Uani 1 1 d .
H37 H -0.0033 0.4835 0.2036 0.048 Uiso 1 1 calc R
C38 C -0.07412(19) 0.38030(10) 0.23336(6) 0.0372(4) Uani 1 1 d .
H38 H -0.1692 0.3790 0.2163 0.045 Uiso 1 1 calc R
C39 C -0.03539(18) 0.32087(10) 0.26597(6) 0.0337(4) Uani 1 1 d .
H39 H -0.1057 0.2802 0.2721 0.040 Uiso 1 1 calc R
C40 C 0.33922(16) 0.22938(9) 0.34396(5) 0.0264(3) Uani 1 1 d .
C41 C 0.40544(18) 0.15439(10) 0.33678(6) 0.0336(4) Uani 1 1 d .
H41 H 0.3472 0.1105 0.3236 0.040 Uiso 1 1 calc R
C42 C 0.55616(19) 0.14361(11) 0.34874(6) 0.0393(4) Uani 1 1 d .
H42 H 0.6005 0.0921 0.3440 0.047 Uiso 1 1 calc R
C43 C 0.64236(18) 0.20703(11) 0.36753(6) 0.0359(4) Uani 1 1 d .
H43 H 0.7459 0.1995 0.3752 0.043 Uiso 1 1 calc R
C44 C 0.57768(18) 0.28142(10) 0.37521(5) 0.0312(4) Uani 1 1 d .
H44 H 0.6367 0.3251 0.3883 0.037 Uiso 1 1 calc R
C45 C 0.42693(17) 0.29260(10) 0.36383(5) 0.0284(3) Uani 1 1 d .
H45 H 0.3828 0.3438 0.3696 0.034 Uiso 1 1 calc R
C46 C 0.12156(17) 0.32387(10) 0.41370(5) 0.0311(4) Uani 1 1 d .
C47 C 0.22482(18) 0.30300(11) 0.45152(6) 0.0366(4) Uani 1 1 d .
C48 C 0.2771(2) 0.36362(13) 0.48233(6) 0.0442(5) Uani 1 1 d .
H48 H 0.3497 0.3497 0.5070 0.053 Uiso 1 1 calc R
C49 C 0.2276(2) 0.44372(13) 0.47862(6) 0.0456(5) Uani 1 1 d .
C50 C 0.1197(2) 0.46203(12) 0.44276(6) 0.0412(4) Uani 1 1 d .
H50 H 0.0814 0.5160 0.4402 0.049 Uiso 1 1 calc R
C51 C 0.06605(18) 0.40413(10) 0.41049(6) 0.0335(4) Uani 1 1 d .
C52 C 0.2715(2) 0.21541(12) 0.45959(6) 0.0471(5) Uani 1 1 d .
H52A H 0.3402 0.1997 0.4370 0.071 Uiso 1 1 calc R
H52B H 0.1837 0.1801 0.4560 0.071 Uiso 1 1 calc R
H52C H 0.3208 0.2095 0.4911 0.071 Uiso 1 1 calc R
C53 C 0.2831(3) 0.50810(16) 0.51312(8) 0.0670(6) Uani 1 1 d .
H53A H 0.2807 0.4868 0.5447 0.100 Uiso 1 1 calc R
H53B H 0.2194 0.5565 0.5091 0.100 Uiso 1 1 calc R
H53C H 0.3852 0.5229 0.5080 0.100 Uiso 1 1 calc R
C54 C -0.05375(19) 0.42749(11) 0.37312(6) 0.0402(4) Uani 1 1 d .
H54A H -0.1081 0.4749 0.3833 0.060 Uiso 1 1 calc R
H54B H -0.1225 0.3816 0.3671 0.060 Uiso 1 1 calc R
H54C H -0.0087 0.4411 0.3446 0.060 Uiso 1 1 calc R

loop_
_atom_site_aniso_label
_atom_site_aniso_U_11
_atom_site_aniso_U_22
_atom_site_aniso_U_33
_atom_site_aniso_U_23
_atom_site_aniso_U_13
_atom_site_aniso_U_12
P1 0.0248(2) 0.0298(2) 0.0273(2) -0.00066(16) 0.00209(16) -0.00027(16)
O1 0.0262(5) 0.0242(5) 0.0296(6) -0.0021(4) 0.0043(4) -0.0053(4)
C1 0.0219(7) 0.0247(8) 0.0333(8) -0.0031(6) -0.0021(6) 0.0009(6)
N1 0.0316(7) 0.0316(7) 0.0319(7) -0.0007(6) 0.0024(6) 0.0016(6)
P2 0.0223(2) 0.0251(2) 0.0290(2) 0.00005(16) 0.00400(15) 0.00110(15)
N2 0.0283(7) 0.0347(7) 0.0326(7) -0.0017(6) 0.0074(6) 0.0009(6)
C2 0.0259(8) 0.0280(8) 0.0327(8) -0.0018(7) -0.0011(6) 0.0023(6)
C3 0.0388(9) 0.0335(9) 0.0332(9) -0.0033(7) -0.0040(7) 0.0029(7)
C4 0.0487(11) 0.0288(9) 0.0398(10) -0.0071(7) -0.0119(8) -0.0003(8)
C5 0.0348(9) 0.0255(8) 0.0468(10) -0.0016(7) -0.0075(8) -0.0044(7)
C6 0.0213(7) 0.0238(8) 0.0416(9) 0.0000(7) -0.0024(6) 0.0006(6)
C7 0.0204(7) 0.0230(8) 0.0421(9) 0.0008(7) 0.0010(6) 0.0008(6)
C8 0.0271(8) 0.0250(8) 0.0557(11) 0.0038(8) 0.0050(7) -0.0043(7)
C9 0.0321(9) 0.0316(9) 0.0516(11) 0.0117(8) 0.0128(8) -0.0014(7)
C10 0.0272(8) 0.0317(9) 0.0394(9) 0.0062(7) 0.0096(7) 0.0038(7)
C11 0.0204(7) 0.0246(8) 0.0361(9) 0.0026(6) 0.0046(6) 0.0026(6)
C12 0.0186(7) 0.0243(8) 0.0336(8) 0.0043(6) 0.0047(6) 0.0009(6)
C13 0.0322(9) 0.0342(9) 0.0310(8) -0.0006(7) 0.0051(7) 0.0011(7)
C14 0.0364(9) 0.0495(11) 0.0323(9) -0.0030(8) 0.0033(7) 0.0074(8)
C15 0.0537(12) 0.0598(13) 0.0322(10) 0.0008(9) 0.0023(8) 0.0140(10)
C16 0.0612(13) 0.0730(15) 0.0352(10) 0.0082(10) 0.0169(9) 0.0088(11)
C17 0.0438(12) 0.0958(18) 0.0490(12) 0.0093(12) 0.0212(10) 0.0110(12)
C18 0.0342(10) 0.0665(13) 0.0404(10) 0.0058(9) 0.0066(8) 0.0060(9)
C19 0.0258(8) 0.0365(9) 0.0283(8) 0.0039(7) 0.0043(6) -0.0024(7)
C20 0.0341(9) 0.0358(9) 0.0426(10) 0.0010(8) -0.0010(7) 0.0001(7)
C21 0.0333(9) 0.0405(10) 0.0536(11) 0.0090(9) -0.0019(8) 0.0020(8)
C22 0.0277(9) 0.0531(11) 0.0418(10) 0.0121(9) -0.0031(7) -0.0056(8)
C23 0.0357(10) 0.0486(11) 0.0371(10) -0.0020(8) -0.0006(8) -0.0106(8)
C24 0.0301(9) 0.0377(9) 0.0354(9) 0.0005(7) 0.0027(7) -0.0036(7)
C25 0.0360(9) 0.0316(9) 0.0277(8) -0.0047(7) 0.0044(7) 0.0054(7)
C26 0.0332(9) 0.0397(10) 0.0350(9) -0.0068(7) 0.0047(7) 0.0064(7)
C27 0.0392(10) 0.0547(12) 0.0418(10) -0.0103(9) -0.0013(8) 0.0157(9)
C28 0.0649(14) 0.0493(12) 0.0397(11) -0.0009(9) -0.0038(9) 0.0223(10)
C29 0.0726(15) 0.0357(10) 0.0432(11) 0.0056(8) 0.0054(10) 0.0083(10)
C30 0.0495(11) 0.0324(9) 0.0364(9) -0.0010(7) 0.0044(8) 0.0014(8)
C31 0.0306(9) 0.0506(11) 0.0601(12) -0.0009(9) 0.0069(8) -0.0010(8)
C32 0.096(2) 0.0811(18) 0.0685(16) 0.0137(14) -0.0124(14) 0.0407(16)
C33 0.0590(13) 0.0439(12) 0.0676(14) 0.0089(10) 0.0050(11) -0.0158(10)
C34 0.0266(8) 0.0245(8) 0.0311(8) -0.0024(6) 0.0023(6) 0.0027(6)
C35 0.0304(9) 0.0374(9) 0.0391(9) 0.0061(8) -0.0012(7) -0.0032(7)
C36 0.0426(10) 0.0376(10) 0.0493(11) 0.0113(8) -0.0004(8) -0.0064(8)
C37 0.0468(10) 0.0312(9) 0.0419(10) 0.0063(8) -0.0004(8) 0.0070(8)
C38 0.0314(9) 0.0355(9) 0.0434(10) -0.0023(8) -0.0030(7) 0.0100(7)
C39 0.0257(8) 0.0307(9) 0.0445(10) -0.0011(7) 0.0026(7) 0.0017(7)
C40 0.0238(8) 0.0305(8) 0.0251(8) 0.0038(6) 0.0041(6) 0.0019(6)
C41 0.0307(9) 0.0309(9) 0.0388(9) -0.0043(7) 0.0019(7) 0.0016(7)
C42 0.0343(9) 0.0361(9) 0.0470(10) -0.0047(8) 0.0018(8) 0.0109(8)
C43 0.0248(8) 0.0461(10) 0.0365(9) 0.0003(8) 0.0006(7) 0.0059(7)
C44 0.0292(8) 0.0345(9) 0.0297(8) 0.0023(7) 0.0011(7) -0.0022(7)
C45 0.0290(8) 0.0277(8) 0.0289(8) 0.0020(6) 0.0051(6) 0.0024(6)
C46 0.0262(8) 0.0398(9) 0.0287(8) 0.0000(7) 0.0096(6) -0.0002(7)
C47 0.0312(9) 0.0503(11) 0.0296(9) 0.0030(8) 0.0091(7) 0.0042(8)
C48 0.0347(10) 0.0682(13) 0.0296(9) -0.0009(9) 0.0024(7) 0.0024(9)
C49 0.0411(10) 0.0589(12) 0.0374(10) -0.0119(9) 0.0058(8) -0.0034(9)
C50 0.0399(10) 0.0410(10) 0.0435(10) -0.0072(8) 0.0087(8) -0.0005(8)
C51 0.0286(8) 0.0387(9) 0.0342(9) -0.0019(7) 0.0084(7) 0.0011(7)
C52 0.0483(11) 0.0570(12) 0.0365(10) 0.0110(9) 0.0067(8) 0.0114(9)
C53 0.0657(15) 0.0773(16) 0.0560(14) -0.0245(12) -0.0045(11) -0.0041(12)
C54 0.0373(10) 0.0371(10) 0.0458(10) -0.0032(8) 0.0032(8) 0.0081(8)

loop_
_atom_type_symbol
_atom_type_description
_atom_type_scat_dispersion_real
_atom_type_scat_dispersion_imag
_atom_type_scat_source
C C 0.0033 0.0016 'International Tables Vol C Tables 4.2.6.8 and 6.1.1.4'
H H 0.0000 0.0000 'International Tables Vol C Tables 4.2.6.8 and 6.1.1.4'
N N 0.0061 0.0033 'International Tables Vol C Tables 4.2.6.8 and 6.1.1.4'
O O 0.0106 0.0060 'International Tables Vol C Tables 4.2.6.8 and 6.1.1.4'
P P 0.1023 0.0942 'International Tables Vol C Tables 4.2.6.8 and 6.1.1.4'

loop_
_geom_angle_atom_site_label_1
_geom_angle_atom_site_label_2
_geom_angle_atom_site_label_3
_geom_angle
N1 P1 C19 110.70(7)
N1 P1 C13 114.06(8)
C19 P1 C13 108.34(7)
N1 P1 C2 116.31(7)
C19 P1 C2 100.54(7)
C13 P1 C2 105.81(7)
C12 O1 C1 105.76(11)
O1 C1 C2 124.50(13)
O1 C1 C6 111.28(13)
C2 C1 C6 124.22(14)
C25 N1 P1 129.52(11)
N2 P2 C11 105.47(7)
N2 P2 C40 114.21(7)
C11 P2 C40 108.23(7)
N2 P2 C34 115.79(7)
C11 P2 C34 105.92(7)
C40 P2 C34 106.70(7)
C46 N2 P2 122.88(11)
C1 C2 C3 114.90(15)
C1 C2 P1 120.04(12)
C3 C2 P1 125.00(13)
C2 C3 C4 122.00(16)
C2 C3 H3 119.0
C4 C3 H3 119.0
C5 C4 C3 121.48(16)
C5 C4 H4 119.3
C3 C4 H4 119.3
C4 C5 C6 118.30(16)
C4 C5 H5 120.8
C6 C5 H5 120.8
C5 C6 C1 119.08(15)
C5 C6 C7 135.13(15)
C1 C6 C7 105.79(13)
C8 C7 C12 119.29(15)
C8 C7 C6 134.72(15)
C12 C7 C6 105.98(13)
C9 C8 C7 118.96(15)
C9 C8 H8 120.5
C7 C8 H8 120.5
C8 C9 C10 120.87(15)
C8 C9 H9 119.6
C10 C9 H9 119.6
C9 C10 C11 122.01(16)
C9 C10 H10 119.0
C11 C10 H10 119.0
C12 C11 C10 115.68(14)
C12 C11 P2 126.09(12)
C10 C11 P2 118.22(12)
O1 C12 C11 125.64(13)
O1 C12 C7 111.18(13)
C11 C12 C7 123.18(14)
C18 C13 C14 118.67(16)
C18 C13 P1 122.53(13)
C14 C13 P1 118.32(12)
C15 C14 C13 120.82(17)
C15 C14 H14 119.6
C13 C14 H14 119.6
C16 C15 C14 119.99(18)
C16 C15 H15 120.0
C14 C15 H15 120.0
C17 C16 C15 119.61(18)
C17 C16 H16 120.2
C15 C16 H16 120.2
C16 C17 C18 120.76(19)
C16 C17 H17 119.6
C18 C17 H17 119.6
C17 C18 C13 120.15(18)
C17 C18 H18 119.9
C13 C18 H18 119.9
C24 C19 C20 119.81(15)
C24 C19 P1 120.68(13)
C20 C19 P1 119.45(13)
C21 C20 C19 120.30(17)
C21 C20 H20 119.8
C19 C20 H20 119.8
C22 C21 C20 119.82(17)
C22 C21 H21 120.1
C20 C21 H21 120.1
C21 C22 C23 120.38(16)
C21 C22 H22 119.8
C23 C22 H22 119.8
C22 C23 C24 120.30(17)
C22 C23 H23 119.9
C24 C23 H23 119.9
C19 C24 C23 119.37(16)
C19 C24 H24 120.3
C23 C24 H24 120.3
C30 C25 N1 119.10(15)
C30 C25 C26 118.95(16)
N1 C25 C26 121.86(15)
C27 C26 C25 119.10(17)
C27 C26 C31 120.08(17)
C25 C26 C31 120.81(15)
C28 C27 C26 122.62(19)
C28 C27 H27 118.7
C26 C27 H27 118.7
C29 C28 C27 117.33(18)
C29 C28 C32 121.2(2)
C27 C28 C32 121.5(2)
C28 C29 C30 122.65(19)
C28 C29 H29 118.7
C30 C29 H29 118.7
C29 C30 C25 119.34(18)
C29 C30 C33 120.77(18)
C25 C30 C33 119.89(16)
C26 C31 H31A 109.5
C26 C31 H31B 109.5
H31A C31 H31B 109.5
C26 C31 H31C 109.5
H31A C31 H31C 109.5
H31B C31 H31C 109.5
C28 C32 H32A 109.5
C28 C32 H32B 109.5
H32A C32 H32B 109.5
C28 C32 H32C 109.5
H32A C32 H32C 109.5
H32B C32 H32C 109.5
C30 C33 H33A 109.5
C30 C33 H33B 109.5
H33A C33 H33B 109.5
C30 C33 H33C 109.5
H33A C33 H33C 109.5
H33B C33 H33C 109.5
C35 C34 C39 118.22(15)
C35 C34 P2 124.01(12)
C39 C34 P2 117.45(12)
C36 C35 C34 120.41(16)
C36 C35 H35 119.8
C34 C35 H35 119.8
C37 C36 C35 120.71(17)
C37 C36 H36 119.6
C35 C36 H36 119.6
C36 C37 C38 119.52(16)
C36 C37 H37 120.2
C38 C37 H37 120.2
C37 C38 C39 120.23(16)
C37 C38 H38 119.9
C39 C38 H38 119.9
C38 C39 C34 120.84(16)
C38 C39 H39 119.6
C34 C39 H39 119.6
C41 C40 C45 118.78(14)
C41 C40 P2 122.72(12)
C45 C40 P2 117.97(11)
C42 C41 C40 120.18(16)
C42 C41 H41 119.9
C40 C41 H41 119.9
C43 C42 C41 120.54(16)
C43 C42 H42 119.7
C41 C42 H42 119.7
C42 C43 C44 119.79(15)
C42 C43 H43 120.1
C44 C43 H43 120.1
C43 C44 C45 120.14(15)
C43 C44 H44 119.9
C45 C44 H44 119.9
C44 C45 C40 120.56(15)
C44 C45 H45 119.7
C40 C45 H45 119.7
C51 C46 C47 118.88(15)
C51 C46 N2 121.16(14)
C47 C46 N2 119.79(15)
C48 C47 C46 118.99(17)
C48 C47 C52 120.57(16)
C46 C47 C52 120.36(16)
C47 C48 C49 122.67(17)
C47 C48 H48 118.7
C49 C48 H48 118.7
C50 C49 C48 117.46(17)
C50 C49 C53 120.71(19)
C48 C49 C53 121.79(19)
C51 C50 C49 122.14(18)
C51 C50 H50 118.9
C49 C50 H50 118.9
C50 C51 C46 119.68(16)
C50 C51 C54 119.46(16)
C46 C51 C54 120.84(15)
C47 C52 H52A 109.5
C47 C52 H52B 109.5
H52A C52 H52B 109.5
C47 C52 H52C 109.5
H52A C52 H52C 109.5
H52B C52 H52C 109.5
C49 C53 H53A 109.5
C49 C53 H53B 109.5
H53A C53 H53B 109.5
C49 C53 H53C 109.5
H53A C53 H53C 109.5
H53B C53 H53C 109.5
C51 C54 H54A 109.5
C51 C54 H54B 109.5
H54A C54 H54B 109.5
C51 C54 H54C 109.5
H54A C54 H54C 109.5
H54B C54 H54C 109.5

loop_
_geom_bond_atom_site_label_1
_geom_bond_atom_site_label_2
_geom_bond_distance
P1 N1 1.5491(14)
P1 C19 1.8035(16)
P1 C13 1.8089(17)
P1 C2 1.8241(16)
O1 C12 1.3797(18)
O1 C1 1.3884(18)
C1 C2 1.392(2)
C1 C6 1.393(2)
N1 C25 1.405(2)
P2 N2 1.5651(13)
P2 C11 1.8067(16)
P2 C40 1.8111(15)
P2 C34 1.8150(16)
N2 C46 1.413(2)
C2 C3 1.393(2)
C3 C4 1.395(2)
C3 H3 0.9500
C4 C5 1.376(3)
C4 H4 0.9500
C5 C6 1.390(2)
C5 H5 0.9500
C6 C7 1.444(2)
C7 C8 1.389(2)
C7 C12 1.397(2)
C8 C9 1.376(3)
C8 H8 0.9500
C9 C10 1.392(2)
C9 H9 0.9500
C10 C11 1.398(2)
C10 H10 0.9500
C11 C12 1.391(2)
C13 C18 1.387(2)
C13 C14 1.391(2)
C14 C15 1.383(2)
C14 H14 0.9500
C15 C16 1.377(3)
C15 H15 0.9500
C16 C17 1.377(3)
C16 H16 0.9500
C17 C18 1.383(3)
C17 H17 0.9500
C18 H18 0.9500
C19 C24 1.383(2)
C19 C20 1.394(2)
C20 C21 1.380(2)
C20 H20 0.9500
C21 C22 1.376(3)
C21 H21 0.9500
C22 C23 1.379(3)
C22 H22 0.9500
C23 C24 1.394(2)
C23 H23 0.9500
C24 H24 0.9500
C25 C30 1.402(2)
C25 C26 1.408(2)
C26 C27 1.391(2)
C26 C31 1.506(3)
C27 C28 1.381(3)
C27 H27 0.9500
C28 C29 1.379(3)
C28 C32 1.520(3)
C29 C30 1.390(3)
C29 H29 0.9500
C30 C33 1.502(3)
C31 H31A 0.9800
C31 H31B 0.9800
C31 H31C 0.9800
C32 H32A 0.9800
C32 H32B 0.9800
C32 H32C 0.9800
C33 H33A 0.9800
C33 H33B 0.9800
C33 H33C 0.9800
C34 C35 1.387(2)
C34 C39 1.393(2)
C35 C36 1.384(2)
C35 H35 0.9500
C36 C37 1.370(3)
C36 H36 0.9500
C37 C38 1.377(3)
C37 H37 0.9500
C38 C39 1.378(2)
C38 H38 0.9500
C39 H39 0.9500
C40 C41 1.391(2)
C40 C45 1.395(2)
C41 C42 1.386(2)
C41 H41 0.9500
C42 C43 1.379(2)
C42 H42 0.9500
C43 C44 1.379(2)
C43 H43 0.9500
C44 C45 1.384(2)
C44 H44 0.9500
C45 H45 0.9500
C46 C51 1.408(2)
C46 C47 1.411(2)
C47 C48 1.387(3)
C47 C52 1.508(3)
C48 C49 1.388(3)
C48 H48 0.9500
C49 C50 1.388(3)
C49 C53 1.505(3)
C50 C51 1.386(2)
C50 H50 0.9500
C51 C54 1.506(2)
C52 H52A 0.9800
C52 H52B 0.9800
C52 H52C 0.9800
C53 H53A 0.9800
C53 H53B 0.9800
C53 H53C 0.9800
C54 H54A 0.9800
C54 H54B 0.9800
C54 H54C 0.9800

loop_
_geom_torsion_atom_site_label_1
_geom_torsion_atom_site_label_2
_geom_torsion_atom_site_label_3
_geom_torsion_atom_site_label_4
_geom_torsion
C12 O1 C1 C2 -179.92(14)
C12 O1 C1 C6 -0.46(16)
C19 P1 N1 C25 156.68(14)
C13 P1 N1 C25 34.19(17)
C2 P1 N1 C25 -89.42(16)
C11 P2 N2 C46 169.43(13)
C40 P2 N2 C46 50.73(15)
C34 P2 N2 C46 -73.83(14)
O1 C1 C2 C3 177.86(14)
C6 C1 C2 C3 -1.5(2)
O1 C1 C2 P1 -4.7(2)
C6 C1 C2 P1 175.92(12)
N1 P1 C2 C1 -57.09(14)
C19 P1 C2 C1 62.46(14)
C13 P1 C2 C1 175.12(12)
N1 P1 C2 C3 120.09(14)
C19 P1 C2 C3 -120.36(14)
C13 P1 C2 C3 -7.69(16)
C1 C2 C3 C4 1.4(2)
P1 C2 C3 C4 -175.91(13)
C2 C3 C4 C5 0.0(3)
C3 C4 C5 C6 -1.3(3)
C4 C5 C6 C1 1.2(2)
C4 C5 C6 C7 -177.82(17)
O1 C1 C6 C5 -179.20(13)
C2 C1 C6 C5 0.3(2)
O1 C1 C6 C7 0.08(16)
C2 C1 C6 C7 179.54(14)
C5 C6 C7 C8 -0.3(3)
C1 C6 C7 C8 -179.45(17)
C5 C6 C7 C12 179.44(17)
C1 C6 C7 C12 0.33(16)
C12 C7 C8 C9 0.7(2)
C6 C7 C8 C9 -179.56(16)
C7 C8 C9 C10 0.1(2)
C8 C9 C10 C11 -0.3(2)
C9 C10 C11 C12 -0.2(2)
C9 C10 C11 P2 178.81(12)
N2 P2 C11 C12 159.95(13)
C40 P2 C11 C12 -77.44(14)
C34 P2 C11 C12 36.68(15)
N2 P2 C11 C10 -18.97(14)
C40 P2 C11 C10 103.65(13)
C34 P2 C11 C10 -142.23(12)
C1 O1 C12 C11 -178.84(14)
C1 O1 C12 C7 0.68(15)
C10 C11 C12 O1 -179.51(13)
P2 C11 C12 O1 1.6(2)
C10 C11 C12 C7 1.0(2)
P2 C11 C12 C7 -177.91(12)
C8 C7 C12 O1 179.19(13)
C6 C7 C12 O1 -0.63(16)
C8 C7 C12 C11 -1.3(2)
C6 C7 C12 C11 178.90(14)
N1 P1 C13 C18 122.17(16)
C19 P1 C13 C18 -1.60(18)
C2 P1 C13 C18 -108.72(16)
N1 P1 C13 C14 -49.80(16)
C19 P1 C13 C14 -173.57(14)
C2 P1 C13 C14 79.32(15)
C18 C13 C14 C15 -0.7(3)
P1 C13 C14 C15 171.57(15)
C13 C14 C15 C16 0.3(3)
C14 C15 C16 C17 0.5(3)
C15 C16 C17 C18 -0.8(4)
C16 C17 C18 C13 0.4(4)
C14 C13 C18 C17 0.4(3)
P1 C13 C18 C17 -171.54(17)
N1 P1 C19 C24 -10.12(16)
C13 P1 C19 C24 115.65(14)
C2 P1 C19 C24 -133.64(13)
N1 P1 C19 C20 166.98(13)
C13 P1 C19 C20 -67.26(15)
C2 P1 C19 C20 43.45(15)
C24 C19 C20 C21 -0.8(3)
P1 C19 C20 C21 -177.91(14)
C19 C20 C21 C22 1.7(3)
C20 C21 C22 C23 -1.0(3)
C21 C22 C23 C24 -0.5(3)
C20 C19 C24 C23 -0.8(2)
P1 C19 C24 C23 176.30(13)
C22 C23 C24 C19 1.5(3)
P1 N1 C25 C30 -100.57(18)
P1 N1 C25 C26 82.92(19)
C30 C25 C26 C27 0.7(2)
N1 C25 C26 C27 177.25(15)
C30 C25 C26 C31 179.67(16)
N1 C25 C26 C31 -3.8(2)
C25 C26 C27 C28 0.1(3)
C31 C26 C27 C28 -178.79(17)
C26 C27 C28 C29 -0.6(3)
C26 C27 C28 C32 179.61(19)
C27 C28 C29 C30 0.2(3)
C32 C28 C29 C30 180.0(2)
C28 C29 C30 C25 0.6(3)
C28 C29 C30 C33 -179.58(19)
N1 C25 C30 C29 -177.72(15)
C26 C25 C30 C29 -1.1(2)
N1 C25 C30 C33 2.5(2)
C26 C25 C30 C33 179.10(17)
N2 P2 C34 C35 99.04(15)
C11 P2 C34 C35 -144.47(14)
C40 P2 C34 C35 -29.31(16)
N2 P2 C34 C39 -74.21(14)
C11 P2 C34 C39 42.28(14)
C40 P2 C34 C39 157.44(12)
C39 C34 C35 C36 1.4(3)
P2 C34 C35 C36 -171.77(14)
C34 C35 C36 C37 -2.0(3)
C35 C36 C37 C38 0.2(3)
C36 C37 C38 C39 2.0(3)
C37 C38 C39 C34 -2.6(3)
C35 C34 C39 C38 0.8(2)
P2 C34 C39 C38 174.47(13)
N2 P2 C40 C41 112.66(14)
C11 P2 C40 C41 -4.46(15)
C34 P2 C40 C41 -118.07(14)
N2 P2 C40 C45 -58.87(14)
C11 P2 C40 C45 -176.00(12)
C34 P2 C40 C45 70.40(13)
C45 C40 C41 C42 -0.8(2)
P2 C40 C41 C42 -172.23(13)
C40 C41 C42 C43 -0.5(3)
C41 C42 C43 C44 1.1(3)
C42 C43 C44 C45 -0.4(3)
C43 C44 C45 C40 -0.9(2)
C41 C40 C45 C44 1.4(2)
P2 C40 C45 C44 173.31(12)
P2 N2 C46 C51 91.42(17)
P2 N2 C46 C47 -93.30(17)
C51 C46 C47 C48 -4.9(2)
N2 C46 C47 C48 179.67(15)
C51 C46 C47 C52 171.98(15)
N2 C46 C47 C52 -3.4(2)
C46 C47 C48 C49 2.6(3)
C52 C47 C48 C49 -174.29(17)
C47 C48 C49 C50 1.0(3)
C47 C48 C49 C53 178.48(19)
C48 C49 C50 C51 -2.4(3)
C53 C49 C50 C51 -179.85(19)
C49 C50 C51 C46 0.0(3)
C49 C50 C51 C54 178.49(17)
C47 C46 C51 C50 3.7(2)
N2 C46 C51 C50 179.02(15)
C47 C46 C51 C54 -174.78(15)
N2 C46 C51 C54 0.5(2)

loop_
_cod_related_entry_id
_cod_related_entry_database
_cod_related_entry_code
1 ChemSpider 30659695
